data_7213076
loop_
_publ_author_name
'Hashizume, Daisuke'
'Ohashi, Yuji'

_publ_section_title
;
 Photoisomerization of (2-cyanoethyl)(isonicotinic acid)cobaloxime complex
 in a series of isostructural host--guest complex crystals
;
_journal_issue 8
_journal_name_full 'Journal of the Chemical Society, Perkin Transactions 2'
_journal_page_first 1689
_journal_paper_doi 10.1039/a902900a
_journal_year 1999
_chemical_compound_source Synthesized
_chemical_formula_structural '(C17 H23 Co N6 O6)(C12 H 23 N)'
_chemical_formula_sum 'C29 H46 Co N7 O6'
_chemical_formula_weight 647.66
_chemical_name_systematic
; 
 [(2-Cyanoethyl-C^1^)bis(dimethylglyoximato-N,N')
 (isonicotinic acid-N)cobalt(III)][dicyclohexylamine]
;
_space_group_IT_number 14
_symmetry_cell_setting monoclinic
_symmetry_space_group_name_Hall '-P 2yn'
_symmetry_space_group_name_H-M 'P 1 21/n 1'
_atom_sites_solution_hydrogens geom
_atom_sites_solution_primary direct
_atom_sites_solution_secondary difmap
_audit_creation_method SHELXL
_cell_angle_alpha 90
_cell_angle_beta 94.814(12)
_cell_angle_gamma 90
_cell_formula_units_Z 8
_cell_length_a 17.537(2)
_cell_length_b 16.113(7)
_cell_length_c 23.487(5)
_cell_measurement_reflns_used 24
_cell_measurement_temperature 296
_cell_measurement_theta_max 12.5
_cell_measurement_theta_min 12.0
_cell_volume 6613(3)
_computing_cell_refinement
;
 MSC/AFC Diffractometer Control Software
 (Molecular Structure Corporation, 1988)
;
_computing_data_collection
;
 MSC/AFC Diffractometer Control Software
 (Molecular Structure Corporation, 1988)
;
_computing_data_reduction
;
 TEXSAN (Molecular Structure Corporation, 1993)
;
_computing_molecular_graphics 'SV (Nemoto & Ohashi, 1997)'
_computing_publication_material 'SHELXL-93 (Sheldrick, 1993)'
_computing_structure_refinement 'SHELXL-93 (Sheldrick, 1993)'
_computing_structure_solution 'SIR-92 (Altomare, et al., 1994)'
_diffrn_ambient_temperature 296
_diffrn_measurement_device 'Rigaku AFC-7S'
_diffrn_measurement_method '\w-2\q scan'
_diffrn_radiation_monochromator graphite
_diffrn_radiation_source 'normal-focus sealed tube'
_diffrn_radiation_type MoK\a
_diffrn_radiation_wavelength 0.71073
_diffrn_reflns_av_R_equivalents 0.025
_diffrn_reflns_av_sigmaI/netI 0.0908
_diffrn_reflns_limit_h_max 22
_diffrn_reflns_limit_h_min 0
_diffrn_reflns_limit_k_max 20
_diffrn_reflns_limit_k_min 0
_diffrn_reflns_limit_l_max 30
_diffrn_reflns_limit_l_min -30
_diffrn_reflns_number 15186
_diffrn_reflns_theta_max 27.51
_diffrn_reflns_theta_min 2.33
_diffrn_standards_decay_% 1.0
_diffrn_standards_interval_count 100
_diffrn_standards_number 3
_exptl_absorpt_coefficient_mu 0.569
_exptl_absorpt_correction_T_max 0.9998
_exptl_absorpt_correction_T_min 0.8609
_exptl_absorpt_correction_type psi-scan
_exptl_crystal_colour orange-red
_exptl_crystal_density_diffrn 1.301
_exptl_crystal_description plate
_exptl_crystal_F_000 2752
_exptl_crystal_size_max 0.50
_exptl_crystal_size_mid 0.50
_exptl_crystal_size_min 0.20
_refine_diff_density_max .713
_refine_diff_density_min -.335
_refine_diff_density_rms .063
_refine_ls_extinction_method none
_refine_ls_goodness_of_fit_all 1.024
_refine_ls_goodness_of_fit_obs 1.169
_refine_ls_hydrogen_treatment constr
_refine_ls_matrix_type full
_refine_ls_number_parameters 833
_refine_ls_number_reflns 12558
_refine_ls_number_restraints 7
_refine_ls_restrained_S_all 1.049
_refine_ls_restrained_S_obs 1.169
_refine_ls_R_factor_all 0.1423
_refine_ls_R_factor_obs 0.0573
_refine_ls_shift/esd_max 0.007
_refine_ls_shift/esd_mean 0.000
_refine_ls_structure_factor_coef Fsqd
_refine_ls_weighting_details 'w=1/[\s^2^(Fo^2^)+(0.0689P)^2^] where P=(Fo^2^+2Fc^2^)/3'
_refine_ls_weighting_scheme calc
_refine_ls_wR_factor_all 0.1693
_refine_ls_wR_factor_obs 0.1367
_reflns_number_observed 8293
_reflns_number_total 15186
_reflns_observed_criterion >2\s(I)
_cod_data_source_file 902900asup1.cif
_cod_data_source_block 6-6
_cod_depositor_comments
;
The following automatic conversions were performed:

'_symmetry_cell_setting' value 'Monoclinic' changed to 'monoclinic'
according to /home/saulius/struct/CIF-dictionaries/cif_core.dic
dictionary named 'cif_core.dic' version 2.4.2 from 2011-04-26.

Automatic conversion script
Id: cif_fix_values 1891 2012-01-12 08:04:46Z andrius 

The following automatic conversions were performed:

'_refine_ls_weighting_scheme' value 'calc
w=1/[\s^2^(Fo^2^)+(0.0689P)^2^] where P=(Fo^2^+2Fc^2^)/3' was changed
to 'calc'. New tag '_refine_ls_weighting_details' was created. The
value of the new tag was set to 'w=1/[\s^2^(Fo^2^)+(0.0689P)^2^]
where P=(Fo^2^+2Fc^2^)/3'.

Automatic conversion script
Id: cif_fix_values 3143 2015-03-26 13:38:13Z robertas 
;
_cod_original_cell_volume 6613.1(33)
_cod_original_sg_symbol_H-M P21/n
_cod_database_code 7213076

loop_
_symmetry_equiv_pos_as_xyz
'x, y, z'
'-x+1/2, y+1/2, -z+1/2'
'-x, -y, -z'
'x-1/2, -y-1/2, z-1/2'

loop_
_atom_site_aniso_label
_atom_site_aniso_U_11
_atom_site_aniso_U_22
_atom_site_aniso_U_33
_atom_site_aniso_U_23
_atom_site_aniso_U_13
_atom_site_aniso_U_12
Co1A 0.03243(12) 0.03515(13) 0.02996(12) -0.00190(12) 0.00302(10) -0.00182(11)
O1A 0.0638(9) 0.0427(8) 0.0484(8) -0.0124(7) -0.0040(8) -0.0059(7)
O2A 0.0439(7) 0.0484(8) 0.0419(8) -0.0134(7) -0.0088(6) -0.0035(7)
O3A 0.0576(8) 0.0571(9) 0.0348(7) -0.0094(7) -0.0052(7) -0.0079(8)
O4A 0.0555(8) 0.0423(8) 0.0485(8) -0.0085(7) -0.0055(7) -0.0134(7)
O5A 0.0341(8) 0.0998(14) 0.0979(13) -0.0222(11) 0.0183(8) -0.0111(9)
O6A 0.0575(9) 0.0768(11) 0.0825(11) -0.0209(10) 0.0381(8) -0.0063(9)
N1A 0.0388(9) 0.0372(9) 0.0392(9) -0.0076(8) 0.0028(7) -0.0020(7)
N2A 0.0307(8) 0.0422(9) 0.0342(8) -0.0054(7) 0.0000(7) 0.0018(7)
N3A 0.0402(9) 0.0473(10) 0.0322(8) -0.0010(8) 0.0047(7) -0.0027(8)
N4A 0.0373(8) 0.0413(9) 0.0393(9) -0.0003(8) 0.0042(7) -0.0058(7)
N6A 0.0325(8) 0.0322(8) 0.0352(8) -0.0002(7) 0.0035(7) -0.0019(7)
C1A 0.0386(10) 0.0394(11) 0.0459(11) 0.0004(10) 0.0031(9) 0.0050(9)
C2A 0.0337(10) 0.0471(11) 0.0331(10) 0.0013(9) 0.0038(8) 0.0059(9)
C3A 0.0407(11) 0.0494(12) 0.0376(11) 0.0050(10) 0.0071(9) 0.0022(10)
C4A 0.0455(11) 0.0425(12) 0.0430(11) 0.0068(9) 0.0058(10) 0.0005(9)
C5A 0.084(2) 0.0446(13) 0.068(2) 0.0053(13) -0.0029(14) 0.0054(13)
C6A 0.0597(13) 0.0634(14) 0.0409(12) 0.0042(11) -0.0026(11) 0.0139(12)
C7A 0.0618(14) 0.075(2) 0.0501(13) 0.0153(13) -0.0102(12) -0.0028(13)
C8A 0.080(2) 0.0444(13) 0.065(2) 0.0096(12) 0.0051(14) 0.0019(13)
C9A 0.0448(12) 0.073(2) 0.0484(12) 0.0055(12) 0.0149(10) 0.0049(11)
C10A 0.0481(15) 0.074(2) 0.051(2) 0.005(2) 0.0125(13) -0.0023(15)
C11A 0.052(2) 0.105(3) 0.087(2) 0.031(2) 0.024(2) 0.011(2)
N5A 0.083(2) 0.163(3) 0.135(2) 0.069(2) 0.030(2) 0.048(2)
C9E 0.0448(12) 0.073(2) 0.0484(12) 0.0055(12) 0.0149(10) 0.0049(11)
C10E 0.0481(15) 0.074(2) 0.051(2) 0.005(2) 0.0125(13) -0.0023(15)
C11E 0.052(2) 0.105(3) 0.087(2) 0.031(2) 0.024(2) 0.011(2)
N5E 0.083(2) 0.163(3) 0.135(2) 0.069(2) 0.030(2) 0.048(2)
C12A 0.0384(10) 0.0474(11) 0.0410(11) -0.0123(10) 0.0040(9) -0.0032(9)
C13A 0.0319(10) 0.0539(13) 0.0521(12) -0.0062(11) 0.0031(9) -0.0081(10)
C14A 0.0332(9) 0.0384(10) 0.0418(11) 0.0068(9) 0.0084(8) 0.0054(8)
C15A 0.0405(10) 0.0462(11) 0.0371(10) -0.0089(9) 0.0062(9) -0.0002(9)
C16A 0.0346(10) 0.0445(11) 0.0365(10) -0.0073(9) 0.0034(8) -0.0057(9)
C17A 0.0374(11) 0.0549(13) 0.0542(13) 0.0074(11) 0.0146(10) 0.0037(10)
Co1B 0.03624(13) 0.03669(13) 0.03403(13) -0.00516(12) 0.00462(11) -0.00232(12)
O1B 0.0481(8) 0.0629(9) 0.0468(8) -0.0137(8) -0.0091(7) -0.0011(8)
O2B 0.0699(10) 0.0507(9) 0.0623(10) -0.0218(8) 0.0003(8) -0.0132(8)
O3B 0.0566(9) 0.0470(8) 0.0575(9) -0.0173(7) 0.0010(8) -0.0133(7)
O4B 0.0678(10) 0.0663(10) 0.0417(8) -0.0137(8) -0.0071(8) -0.0096(9)
O5B 0.0323(8) 0.0823(12) 0.0985(13) -0.0192(11) 0.0064(8) -0.0019(8)
O6B 0.0530(9) 0.0930(13) 0.0862(11) -0.0352(10) 0.0326(8) -0.0066(9)
N1B 0.0366(8) 0.0475(10) 0.0402(9) -0.0039(8) 0.0028(7) 0.0063(8)
N2B 0.0443(9) 0.0382(9) 0.0486(10) -0.0084(8) 0.0082(8) -0.0022(8)
N3B 0.0433(9) 0.0386(9) 0.0438(9) -0.0078(8) 0.0060(8) -0.0055(8)
N4B 0.0423(9) 0.0528(10) 0.0359(9) -0.0048(8) 0.0030(8) -0.0053(8)
N5B 0.076(2) 0.156(3) 0.148(2) -0.022(2) 0.052(2) -0.003(2)
N6B 0.0350(8) 0.0381(9) 0.0335(8) -0.0056(7) 0.0023(7) -0.0002(7)
C1B 0.0558(13) 0.0546(13) 0.0491(12) 0.0107(11) 0.0116(11) 0.0099(11)
C2B 0.0481(12) 0.0412(12) 0.0666(14) 0.0032(11) 0.0167(11) 0.0016(10)
C3B 0.0565(13) 0.0426(12) 0.0553(13) 0.0029(11) 0.0146(11) -0.0028(10)
C4B 0.0538(13) 0.0521(13) 0.0424(12) 0.0060(11) 0.0044(10) 0.0045(11)
C5B 0.108(2) 0.083(2) 0.076(2) 0.020(2) -0.019(2) 0.017(2)
C6B 0.086(2) 0.056(2) 0.112(2) 0.018(2) 0.017(2) -0.0071(15)
C7B 0.110(2) 0.0439(14) 0.084(2) 0.0039(14) 0.005(2) -0.0011(15)
C8B 0.086(2) 0.086(2) 0.059(2) 0.0182(15) -0.0107(15) 0.004(2)
C9B 0.0497(12) 0.0539(13) 0.0575(13) -0.0104(11) 0.0206(10) -0.0010(11)
C10B 0.0423(13) 0.154(3) 0.079(2) -0.033(2) 0.0162(13) 0.000(2)
C11B 0.0519(14) 0.111(2) 0.094(2) -0.008(2) 0.0258(14) -0.003(2)
C12B 0.0359(10) 0.0478(11) 0.0383(11) -0.0089(9) 0.0058(9) -0.0037(9)
C13B 0.0382(10) 0.0478(12) 0.0374(10) -0.0092(9) 0.0039(9) -0.0025(9)
C14B 0.0327(9) 0.0381(10) 0.0369(10) 0.0049(9) 0.0020(8) 0.0033(8)
C15B 0.0332(10) 0.0578(13) 0.0519(12) -0.0090(11) 0.0004(10) -0.0060(10)
C16B 0.0392(11) 0.0547(13) 0.0471(12) -0.0183(10) 0.0032(10) -0.0042(10)
C17B 0.0319(10) 0.0476(12) 0.0542(12) 0.0054(11) 0.0089(9) 0.0082(9)
N1C 0.0378(9) 0.0532(10) 0.0506(10) 0.0043(9) 0.0115(8) -0.0043(8)
C1C 0.0565(13) 0.0564(14) 0.0617(14) -0.0047(12) 0.0205(11) -0.0132(12)
C2C 0.076(2) 0.054(2) 0.094(2) -0.0002(15) 0.025(2) -0.0030(13)
C3C 0.112(2) 0.072(2) 0.126(2) -0.028(2) 0.051(2) -0.018(2)
C4C 0.124(2) 0.081(2) 0.113(2) -0.032(2) 0.044(2) -0.041(2)
C5C 0.131(3) 0.090(2) 0.091(2) -0.019(2) -0.007(2) -0.036(2)
C6C 0.076(2) 0.077(2) 0.076(2) -0.001(2) 0.001(2) -0.022(2)
C7C 0.0414(11) 0.0531(13) 0.0547(13) 0.0107(11) 0.0012(10) 0.0011(10)
C8C 0.0596(14) 0.065(2) 0.068(2) 0.0011(14) 0.0115(13) 0.0057(13)
C9C 0.086(2) 0.059(2) 0.114(2) 0.001(2) 0.025(2) 0.013(2)
C10C 0.083(2) 0.051(2) 0.167(3) 0.020(2) 0.012(2) 0.006(2)
C11C 0.084(2) 0.080(2) 0.111(2) 0.051(2) 0.000(2) -0.007(2)
C12C 0.073(2) 0.065(2) 0.0549(14) 0.0151(13) 0.0099(13) -0.0077(13)
N1D 0.0335(8) 0.0438(9) 0.0394(9) 0.0001(8) 0.0080(7) 0.0021(7)
C1D 0.0456(11) 0.0426(11) 0.0408(11) -0.0038(10) 0.0088(9) -0.0028(10)
C2D 0.0554(13) 0.0436(12) 0.0615(14) -0.0021(11) 0.0067(12) 0.0006(11)
C3D 0.077(2) 0.0469(13) 0.073(2) -0.0128(13) 0.0135(14) -0.0009(13)
C4D 0.104(2) 0.0503(15) 0.083(2) -0.0184(14) 0.005(2) -0.0180(15)
C5D 0.098(2) 0.067(2) 0.066(2) -0.0139(14) -0.008(2) -0.020(2)
C6D 0.0615(14) 0.0514(13) 0.0553(14) -0.0017(12) -0.0067(12) -0.0051(12)
C7D 0.0408(11) 0.0427(11) 0.0487(12) 0.0028(10) 0.0060(10) 0.0028(10)
C8D 0.085(2) 0.0499(13) 0.0501(13) -0.0071(11) 0.0220(12) 0.0054(13)
C9D 0.098(2) 0.0550(15) 0.079(2) -0.0110(15) 0.010(2) 0.0152(15)
C10D 0.104(2) 0.0436(14) 0.071(2) 0.0044(13) -0.004(2) -0.0017(14)
C11D 0.102(2) 0.060(2) 0.057(2) 0.0152(13) 0.001(2) -0.001(2)
C12D 0.075(2) 0.0517(13) 0.0426(12) 0.0069(11) 0.0119(12) 0.0048(12)

loop_
_atom_site_label
_atom_site_type_symbol
_atom_site_fract_x
_atom_site_fract_y
_atom_site_fract_z
_atom_site_U_iso_or_equiv
_atom_site_thermal_displace_type
_atom_site_occupancy
_atom_site_calc_flag
_atom_site_refinement_flags
_atom_site_disorder_group
Co1A Co 0.667141(14) 0.31592(2) 1.148351(11) 0.03249(6) Uani 1 d . .
O1A O 0.70675(9) 0.47779(9) 1.18848(6) 0.0522(4) Uani 1 d . .
H1A H 0.7316(11) 0.4178(13) 1.2237(8) 0.057(6) Uiso 1 d . .
O2A O 0.58114(8) 0.26977(9) 1.04562(6) 0.0454(4) Uani 1 d . .
O3A O 0.75476(9) 0.36126(9) 1.25191(6) 0.0503(4) Uani 1 d . .
H2A H 0.5957(16) 0.2113(17) 1.0773(12) 0.111(10) Uiso 1 d . .
O4A O 0.61958(8) 0.15414(9) 1.11116(6) 0.0493(4) Uani 1 d . .
O5A O 1.03095(9) 0.32239(12) 1.04465(8) 0.0765(6) Uani 1 d . .
O6A O 0.97473(9) 0.22797(11) 0.98648(7) 0.0705(5) Uani 1 d . .
N1A N 0.67418(9) 0.43211(10) 1.14481(7) 0.0384(4) Uani 1 d . .
N2A N 0.61285(8) 0.33211(10) 1.07745(7) 0.0359(4) Uani 1 d . .
N3A N 0.72296(9) 0.29840(11) 1.21967(7) 0.0398(5) Uani 1 d . .
N4A N 0.65851(9) 0.19956(10) 1.15207(7) 0.0392(5) Uani 1 d . .
N6A N 0.76672(8) 0.30574(9) 1.10861(6) 0.0333(4) Uani 1 d . .
C1A C 0.64537(11) 0.46722(13) 1.09805(9) 0.0413(6) Uani 1 d . .
C2A C 0.61068(11) 0.40669(13) 1.05693(8) 0.0379(5) Uani 1 d . .
C3A C 0.73304(11) 0.22208(13) 1.23544(8) 0.0424(6) Uani 1 d . .
C4A C 0.69374(12) 0.16303(13) 1.19610(9) 0.0435(6) Uani 1 d . .
C5A C 0.6457(2) 0.55837(14) 1.08868(11) 0.0663(8) Uani 1 d . .
H5A1 H 0.6715(2) 0.58515(14) 1.12133(11) 0.099 Uiso 1 calc R .
H5A2 H 0.5939(2) 0.57819(14) 1.08332(11) 0.099 Uiso 1 calc R .
H5A3 H 0.6717(2) 0.57070(14) 1.05533(11) 0.099 Uiso 1 calc R .
C6A C 0.57596(13) 0.42577(15) 0.99842(9) 0.0550(7) Uani 1 d . .
H6A1 H 0.55737(13) 0.37547(15) 0.98026(9) 0.083 Uiso 1 calc R .
H6A2 H 0.61387(13) 0.45029(15) 0.97645(9) 0.083 Uiso 1 calc R .
H6A3 H 0.53425(13) 0.46386(15) 1.00078(9) 0.083 Uiso 1 calc R .
C7A C 0.78126(14) 0.1977(2) 1.28835(10) 0.0633(8) Uani 1 d . .
H7A1 H 0.80133(14) 0.2466(2) 1.30754(10) 0.095 Uiso 1 calc R .
H7A2 H 0.82278(14) 0.1633(2) 1.27823(10) 0.095 Uiso 1 calc R .
H7A3 H 0.75061(14) 0.1674(2) 1.31325(10) 0.095 Uiso 1 calc R .
C8A C 0.69054(15) 0.07171(14) 1.20414(11) 0.0633(8) Uani 1 d . .
H8A1 H 0.66115(15) 0.04710(14) 1.17217(11) 0.095 Uiso 1 calc R .
H8A2 H 0.66690(15) 0.05953(14) 1.23859(11) 0.095 Uiso 1 calc R .
H8A3 H 0.74150(15) 0.04947(14) 1.20684(11) 0.095 Uiso 1 calc R .
C9A C 0.57265(12) 0.32475(15) 1.19103(9) 0.0547(7) Uani 0.787(3) d PD 1
H9A1 H 0.58090(12) 0.29014(15) 1.22478(9) 0.082 Uiso 0.787(3) calc PR 1
H9A2 H 0.56976(12) 0.38159(15) 1.20428(9) 0.082 Uiso 0.787(3) calc PR 1
C10A C 0.4962(2) 0.3031(2) 1.16309(13) 0.0575(9) Uani 0.787(3) d PD 1
H10A H 0.5016(2) 0.2540(2) 1.13991(13) 0.086 Uiso 0.787(3) calc PR 1
H10B H 0.4631(2) 0.2887(2) 1.19264(13) 0.086 Uiso 0.787(3) calc PR 1
C11A C 0.4584(2) 0.3669(2) 1.1272(2) 0.0800(12) Uani 0.787(3) d PD 1
N5A N 0.4265(2) 0.4158(3) 1.0992(2) 0.1259(12) Uani 0.787(3) d PD 1
C9E C 0.57265(12) 0.32475(15) 1.19103(9) 0.0547(7) Uani 0.213(3) d PD 2
H9E1 H 0.5414(3) 0.2770(4) 1.1794(2) 0.082 Uiso 0.213(3) calc PR 2
H9E2 H 0.5896(3) 0.3162(4) 1.2310(2) 0.082 Uiso 0.213(3) calc PR 2
C10E C 0.5201(3) 0.3961(4) 1.1896(2) 0.0575(9) Uani 0.213(3) d PD 2
H10I H 0.4832(3) 0.3883(4) 1.2176(2) 0.086 Uiso 0.213(3) calc PR 2
H10J H 0.5487(3) 0.4464(4) 1.1992(2) 0.086 Uiso 0.213(3) calc PR 2
C11E C 0.4798(4) 0.4046(10) 1.1325(3) 0.0800(12) Uani 0.213(3) d PD 2
N5E N 0.4379(5) 0.4089(11) 1.0945(3) 0.1259(12) Uani 0.213(3) d PD 2
C12A C 0.83043(11) 0.34704(13) 1.12704(9) 0.0423(6) Uani 1 d . .
H12A H 0.82920(11) 0.38136(13) 1.15878(9) 0.056(6) Uiso 1 calc R .
C13A C 0.89766(11) 0.34076(13) 1.10091(9) 0.0460(6) Uani 1 d . .
H13A H 0.94034(11) 0.37095(13) 1.11500(9) 0.048(6) Uiso 1 calc R .
C14A C 0.90212(11) 0.29016(12) 1.05411(8) 0.0375(5) Uani 1 d . .
C15A C 0.83600(11) 0.24830(13) 1.03453(8) 0.0411(6) Uani 1 d . .
H15A H 0.83592(11) 0.21401(13) 1.00267(8) 0.062 Uiso 1 calc R .
C16A C 0.77073(11) 0.25751(12) 1.06219(8) 0.0385(5) Uani 1 d . .
H16A H 0.72701(11) 0.22899(12) 1.04817(8) 0.058 Uiso 1 calc R .
C17A C 0.97566(12) 0.27926(14) 1.02588(9) 0.0482(6) Uani 1 d . .
Co1B Co 0.595546(15) 0.14726(2) 0.848228(11) 0.03556(7) Uani 1 d . .
O1B O 0.68703(8) 0.17612(10) 0.95203(6) 0.0533(5) Uani 1 d . .
H1B H 0.6752(13) 0.2442(15) 0.9217(10) 0.080 Uiso 1 d . .
O2B O 0.53439(9) -0.00632(9) 0.80513(7) 0.0612(5) Uani 1 d . .
O3B O 0.65769(9) 0.30005(9) 0.89153(6) 0.0539(5) Uani 1 d . .
H2B H 0.5238(13) 0.0538(15) 0.7736(10) 0.081 Uiso 1 d . .
O4B O 0.50789(9) 0.11740(10) 0.74282(6) 0.0593(5) Uani 1 d . .
O5B O 0.23304(8) 0.17549(11) 0.95224(8) 0.0710(6) Uani 1 d . .
O6B O 0.29409(9) 0.26990(12) 1.00695(8) 0.0759(6) Uani 1 d . .
N1B N 0.64698(9) 0.12012(11) 0.91944(7) 0.0415(5) Uani 1 d . .
N2B N 0.57469(9) 0.03248(10) 0.84873(7) 0.0435(5) Uani 1 d . .
N3B N 0.61504(9) 0.26161(10) 0.84905(7) 0.0417(5) Uani 1 d . .
N4B N 0.54274(9) 0.17421(11) 0.77763(7) 0.0437(5) Uani 1 d . .
N5B N 0.87717(15) 0.1102(2) 0.77598(14) 0.1245(12) Uani 1 d . .
N6B N 0.49675(9) 0.16759(10) 0.88707(7) 0.0356(4) Uani 1 d . .
C1B C 0.63934(13) 0.04485(15) 0.93707(10) 0.0528(7) Uani 1 d . .
C2B C 0.59542(13) -0.00685(14) 0.89509(10) 0.0513(7) Uani 1 d . .
C3B C 0.58069(13) 0.30496(14) 0.80791(10) 0.0509(7) Uani 1 d . .
C4B C 0.53797(13) 0.25272(14) 0.76551(9) 0.0495(6) Uani 1 d . .
C5B C 0.6722(2) 0.0150(2) 0.99383(12) 0.0904(11) Uani 1 d . .
H5B1 H 0.6986(2) 0.0598(2) 1.01397(12) 0.136 Uiso 1 calc R .
H5B2 H 0.7074(2) -0.0294(2) 0.98869(12) 0.136 Uiso 1 calc R .
H5B2 H 0.6317(2) -0.0046(2) 1.01546(12) 0.136 Uiso 1 calc R .
C6B C 0.5745(2) -0.0959(2) 0.90492(13) 0.0842(10) Uani 1 d . .
H6B1 H 0.5457(2) -0.1171(2) 0.87151(13) 0.126 Uiso 1 calc R .
H6B2 H 0.5442(2) -0.0993(2) 0.93702(13) 0.126 Uiso 1 calc R .
H6B2 H 0.6203(2) -0.1281(2) 0.91250(13) 0.126 Uiso 1 calc R .
C7B C 0.5834(2) 0.3973(2) 0.80544(12) 0.0795(10) Uani 1 d . .
H7B1 H 0.6149(2) 0.4180(2) 0.83775(12) 0.119 Uiso 1 calc R .
H7B2 H 0.5326(2) 0.4192(2) 0.80613(12) 0.119 Uiso 1 calc R .
H7B2 H 0.6044(2) 0.4143(2) 0.77085(12) 0.119 Uiso 1 calc R .
C8B C 0.4915(2) 0.2844(2) 0.71393(11) 0.0777(9) Uani 1 d . .
H8B1 H 0.4689(2) 0.2385(2) 0.69262(11) 0.116 Uiso 1 calc R .
H8B2 H 0.5239(2) 0.3149(2) 0.69042(11) 0.116 Uiso 1 calc R .
H8B2 H 0.4519(2) 0.3202(2) 0.72556(11) 0.116 Uiso 1 calc R .
C9B C 0.68867(12) 0.12842(15) 0.80624(10) 0.0528(7) Uani 1 d . .
H9B1 H 0.68707(12) 0.07175(15) 0.79225(10) 0.089(9) Uiso 1 calc R .
H9B2 H 0.68538(12) 0.16460(15) 0.77312(10) 0.089(9) Uiso 1 calc R .
C10B C 0.76533(14) 0.1421(2) 0.83861(12) 0.0912(11) Uani 1 d . .
H10C H 0.76848(14) 0.1989(2) 0.85221(12) 0.137 Uiso 1 calc R .
H10D H 0.76999(14) 0.1058(2) 0.87167(12) 0.137 Uiso 1 calc R .
C11B C 0.8289(2) 0.1259(2) 0.80335(13) 0.0848(10) Uani 1 d . .
C12B C 0.49737(11) 0.21516(13) 0.93385(8) 0.0405(6) Uani 1 d . .
H12B H 0.54368(11) 0.23756(13) 0.94877(8) 0.061 Uiso 1 calc R .
C13B C 0.43223(11) 0.23243(13) 0.96093(8) 0.0411(6) Uani 1 d . .
H13B H 0.43513(11) 0.26647(13) 0.99302(8) 0.062 Uiso 1 calc R .
C14B C 0.36281(10) 0.19907(12) 0.94028(8) 0.0360(5) Uani 1 d . .
C15B C 0.36265(12) 0.14966(14) 0.89223(9) 0.0478(6) Uani 1 d . .
H14B H 0.31722(12) 0.12554(14) 0.87708(9) 0.072 Uiso 1 calc R .
C16B C 0.42885(11) 0.13595(14) 0.86678(9) 0.0470(6) Uani 1 d . .
H16B H 0.42684(11) 0.10333(14) 0.83402(9) 0.066(7) Uiso 1 calc R .
C17B C 0.29029(11) 0.21686(13) 0.96900(9) 0.0443(6) Uani 1 d . .
N1C N 0.68538(10) 0.18250(11) 0.57688(7) 0.0468(5) Uani 1 d . .
H1N1 H 0.71646(10) 0.20090(11) 0.55100(7) 0.060(7) Uiso 1 calc R .
H1N2 H 0.63754(10) 0.18213(11) 0.55969(7) 0.038(5) Uiso 1 calc R .
C1C C 0.68759(13) 0.24455(15) 0.62431(10) 0.0573(7) Uani 1 d . .
H1C H 0.65034(13) 0.22795(15) 0.65101(10) 0.067(7) Uiso 1 calc R .
C2C C 0.6640(2) 0.32810(15) 0.59918(12) 0.0736(9) Uani 1 d . .
H2C1 H 0.6130(2) 0.32405(15) 0.58002(12) 0.060(7) Uiso 1 calc R .
H2C2 H 0.6988(2) 0.34390(15) 0.57103(12) 0.081(8) Uiso 1 calc R .
C3C C 0.6649(2) 0.3942(2) 0.64527(14) 0.1012(11) Uani 1 d . .
H3C1 H 0.6535(2) 0.4477(2) 0.62773(14) 0.152 Uiso 1 calc R .
H3C2 H 0.6256(2) 0.3819(2) 0.67071(14) 0.152 Uiso 1 calc R .
C4C C 0.7415(2) 0.3981(2) 0.67921(15) 0.1039(12) Uani 1 d . .
H4C1 H 0.7387(2) 0.4372(2) 0.71035(15) 0.087(8) Uiso 1 calc R .
H4C2 H 0.7794(2) 0.4185(2) 0.65484(15) 0.095(9) Uiso 1 calc R .
C5C C 0.7671(2) 0.3141(2) 0.70351(14) 0.1052(13) Uani 1 d . .
H5C1 H 0.7333(2) 0.2971(2) 0.73202(14) 0.158 Uiso 1 calc R .
H5C2 H 0.8185(2) 0.3188(2) 0.72206(14) 0.158 Uiso 1 calc R .
C6C C 0.7661(2) 0.2487(2) 0.65664(12) 0.0768(9) Uani 1 d . .
H6C1 H 0.8041(2) 0.2624(2) 0.63041(12) 0.084(8) Uiso 1 calc R .
H6C2 H 0.7790(2) 0.1950(2) 0.67342(12) 0.091(9) Uiso 1 calc R .
C7C C 0.70720(12) 0.09433(14) 0.59101(9) 0.0499(6) Uani 1 d . .
H7C H 0.76068(12) 0.09344(14) 0.60690(9) 0.072(7) Uiso 1 calc R .
C8C C 0.70064(15) 0.0435(2) 0.53651(11) 0.0640(8) Uani 1 d . .
H8C1 H 0.64854(15) 0.0464(2) 0.51913(11) 0.072(7) Uiso 1 calc R .
H8C2 H 0.73412(15) 0.0667(2) 0.50978(11) 0.087(8) Uiso 1 calc R .
C9C C 0.7219(2) -0.0465(2) 0.54802(14) 0.0857(10) Uani 1 d . .
H9C1 H 0.7148(2) -0.0779(2) 0.51271(14) 0.087(9) Uiso 1 calc R .
H9C2 H 0.7754(2) -0.0501(2) 0.56203(14) 0.096(9) Uiso 1 calc R .
C10C C 0.6735(2) -0.0834(2) 0.5912(2) 0.1001(13) Uani 1 d . .
H10C H 0.6900(2) -0.1399(2) 0.5997(2) 0.088(9) Uiso 1 calc R .
H10D H 0.6205(2) -0.0852(2) 0.5756(2) 0.079(8) Uiso 1 calc R .
C11C C 0.6796(2) -0.0331(2) 0.64554(13) 0.0922(11) Uani 1 d . .
H11C H 0.7317(2) -0.0361(2) 0.66299(13) 0.138 Uiso 1 calc R .
H11D H 0.6462(2) -0.0568(2) 0.67210(13) 0.138 Uiso 1 calc R .
C12C C 0.65802(15) 0.0578(2) 0.63488(10) 0.0640(8) Uani 1 d . .
H12C H 0.60443(15) 0.0618(2) 0.62110(10) 0.072(7) Uiso 1 calc R .
H12D H 0.66566(15) 0.0887(2) 0.67032(10) 0.086(8) Uiso 1 calc R .
N1D N 0.58385(9) 0.30325(10) 0.41575(7) 0.0386(5) Uani 1 d . .
H1N3 H 0.63054(9) 0.30606(10) 0.43475(7) 0.058 Uiso 1 calc R .
H1N4 H 0.55055(9) 0.29022(10) 0.44149(7) 0.058 Uiso 1 calc R .
C1D C 0.58469(12) 0.23296(13) 0.37438(9) 0.0427(6) Uani 1 d . .
H1D H 0.62141(12) 0.24633(13) 0.34650(9) 0.064 Uiso 1 calc R .
C2D C 0.61338(14) 0.15746(13) 0.40731(10) 0.0534(7) Uani 1 d . .
H2D1 H 0.58029(14) 0.14644(13) 0.43752(10) 0.062(7) Uiso 1 calc R .
H2D2 H 0.66439(14) 0.16841(13) 0.42497(10) 0.052(6) Uiso 1 calc R .
C3D C 0.61571(15) 0.08056(15) 0.36893(11) 0.0655(8) Uani 1 d . .
H3D1 H 0.65404(15) 0.08838(15) 0.34194(11) 0.064(7) Uiso 1 calc R .
H3D2 H 0.63013(15) 0.03243(15) 0.39220(11) 0.067(7) Uiso 1 calc R .
C4D C 0.5395(2) 0.0656(2) 0.33707(12) 0.0791(10) Uani 1 d . .
H4D1 H 0.5026(2) 0.0508(2) 0.36387(12) 0.119 Uiso 1 calc R .
H4D2 H 0.5435(2) 0.0195(2) 0.31094(12) 0.119 Uiso 1 calc R .
C5D C 0.5117(2) 0.1423(2) 0.30361(12) 0.0779(9) Uani 1 d . .
H5D1 H 0.4614(2) 0.1313(2) 0.28468(12) 0.082(8) Uiso 1 calc R .
H5D2 H 0.5462(2) 0.1539(2) 0.27440(12) 0.086(9) Uiso 1 calc R .
C6D C 0.50741(13) 0.21813(14) 0.34211(10) 0.0567(7) Uani 1 d . .
H6D1 H 0.49262(13) 0.26645(14) 0.31915(10) 0.085 Uiso 1 calc R .
H6D2 H 0.46908(13) 0.20922(14) 0.36895(10) 0.085 Uiso 1 calc R .
C7D C 0.56389(12) 0.38858(13) 0.39344(9) 0.0439(6) Uani 1 d . .
H7D H 0.51014(12) 0.38904(13) 0.37818(9) 0.051(6) Uiso 1 calc R .
C8D C 0.5740(2) 0.44890(14) 0.44382(10) 0.0606(7) Uani 1 d . .
H8D1 H 0.5387(2) 0.43405(14) 0.47181(10) 0.091 Uiso 1 calc R .
H8D2 H 0.6256(2) 0.44381(14) 0.46191(10) 0.091 Uiso 1 calc R .
C9D C 0.5600(2) 0.5376(2) 0.42562(12) 0.0771(9) Uani 1 d . .
H9D1 H 0.5702(2) 0.5739(2) 0.45833(12) 0.077(8) Uiso 1 calc R .
H9D2 H 0.5068(2) 0.5444(2) 0.41157(12) 0.099(9) Uiso 1 calc R .
C10D C 0.6106(2) 0.5620(2) 0.37936(11) 0.0734(9) Uani 1 d . .
H10E H 0.6639(2) 0.5596(2) 0.39416(11) 0.110 Uiso 1 calc R .
H10F H 0.5992(2) 0.6185(2) 0.36718(11) 0.110 Uiso 1 calc R .
C11D C 0.5970(2) 0.5035(2) 0.32882(11) 0.0735(9) Uani 1 d . .
H11E H 0.5444(2) 0.5083(2) 0.31296(11) 0.081(8) Uiso 1 calc R .
H11F H 0.6299(2) 0.5192(2) 0.29938(11) 0.086(9) Uiso 1 calc R .
C12D C 0.61338(14) 0.41418(14) 0.34646(9) 0.0560(7) Uani 1 d . .
H12E H 0.60314(14) 0.37802(14) 0.31369(9) 0.084 Uiso 1 calc R .
H12F H 0.66695(14) 0.40843(14) 0.35991(9) 0.084 Uiso 1 calc R .

loop_
_atom_type_symbol
_atom_type_description
_atom_type_scat_dispersion_real
_atom_type_scat_dispersion_imag
_atom_type_scat_source
C C .0033 .0016 'International Tables Vol C Tables 4.2.6.8 and 6.1.1.4'
H H .0000 .0000 'International Tables Vol C Tables 4.2.6.8 and 6.1.1.4'
N N .0061 .0033 'International Tables Vol C Tables 4.2.6.8 and 6.1.1.4'
O O .0106 .0060 'International Tables Vol C Tables 4.2.6.8 and 6.1.1.4'
Co Co .3494 .9721 'International Tables Vol C Tables 4.2.6.8 and 6.1.1.4'

loop_
_geom_angle_atom_site_label_1
_geom_angle_atom_site_label_2
_geom_angle_atom_site_label_3
_geom_angle
N2A Co1A N1A 81.47(7)
N2A Co1A N4A 98.26(7)
N1A Co1A N4A 179.14(7)
N2A Co1A N3A 179.20(7)
N1A Co1A N3A 99.04(7)
N4A Co1A N3A 81.25(7)
N2A Co1A C9E 93.15(8)
N1A Co1A C9E 90.66(9)
N4A Co1A C9E 88.54(9)
N3A Co1A C9E 87.47(8)
N2A Co1A C9A 93.15(8)
N1A Co1A C9A 90.66(9)
N4A Co1A C9A 88.54(9)
N3A Co1A C9A 87.47(8)
N2A Co1A N6A 89.72(6)
N1A Co1A N6A 89.88(7)
N4A Co1A N6A 90.93(7)
N3A Co1A N6A 89.66(7)
C9E Co1A N6A 177.13(7)
C9A Co1A N6A 177.13(7)
C1A N1A O1A 121.0(2)
C1A N1A Co1A 116.68(13)
O1A N1A Co1A 122.34(12)
C2A N2A O2A 119.3(2)
C2A N2A Co1A 117.33(13)
O2A N2A Co1A 123.23(12)
C3A N3A O3A 120.7(2)
C3A N3A Co1A 116.41(14)
O3A N3A Co1A 122.80(13)
C4A N4A O4A 120.0(2)
C4A N4A Co1A 116.92(14)
O4A N4A Co1A 123.06(12)
C12A N6A C16A 116.7(2)
C12A N6A Co1A 122.06(13)
C16A N6A Co1A 121.23(12)
N1A C1A C2A 112.2(2)
N1A C1A C5A 123.4(2)
C2A C1A C5A 124.5(2)
N2A C2A C1A 112.0(2)
N2A C2A C6A 122.2(2)
C1A C2A C6A 125.8(2)
N3A C3A C4A 113.2(2)
N3A C3A C7A 122.9(2)
C4A C3A C7A 124.0(2)
N4A C4A C3A 112.1(2)
N4A C4A C8A 121.9(2)
C3A C4A C8A 125.9(2)
C10A C9A Co1A 120.9(2)
C11A C10A C9A 116.2(3)
N5A C11A C10A 177.8(4)
C10E C9E Co1A 125.7(3)
C11E C10E C9E 110.3(7)
N5E C11E C10E 167.3(9)
N6A C12A C13A 122.7(2)
C14A C13A C12A 120.5(2)
C13A C14A C15A 116.8(2)
C13A C14A C17A 121.9(2)
C15A C14A C17A 121.3(2)
C16A C15A C14A 119.9(2)
N6A C16A C15A 123.3(2)
O6A C17A O5A 126.8(2)
O6A C17A C14A 116.6(2)
O5A C17A C14A 116.7(2)
N3B Co1B N4B 81.83(7)
N3B Co1B N1B 98.38(7)
N4B Co1B N1B 179.12(7)
N3B Co1B N2B 178.79(8)
N4B Co1B N2B 98.66(7)
N1B Co1B N2B 81.11(7)
N3B Co1B C9B 89.91(9)
N4B Co1B C9B 87.84(8)
N1B Co1B C9B 93.01(8)
N2B Co1B C9B 91.21(9)
N3B Co1B N6B 89.91(7)
N4B Co1B N6B 89.05(7)
N1B Co1B N6B 90.09(7)
N2B Co1B N6B 88.99(7)
C9B Co1B N6B 176.88(8)
C1B N1B O1B 120.7(2)
C1B N1B Co1B 116.59(14)
O1B N1B Co1B 122.60(13)
C2B N2B O2B 120.5(2)
C2B N2B Co1B 116.59(15)
O2B N2B Co1B 122.66(13)
C3B N3B O3B 119.9(2)
C3B N3B Co1B 116.63(14)
O3B N3B Co1B 123.33(13)
C4B N4B O4B 121.0(2)
C4B N4B Co1B 115.87(14)
O4B N4B Co1B 123.07(13)
C12B N6B C16B 117.0(2)
C12B N6B Co1B 120.50(13)
C16B N6B Co1B 122.51(13)
N1B C1B C2B 112.5(2)
N1B C1B C5B 123.2(2)
C2B C1B C5B 124.3(2)
N2B C2B C1B 112.7(2)
N2B C2B C6B 123.0(2)
C1B C2B C6B 124.2(2)
N3B C3B C4B 112.1(2)
N3B C3B C7B 123.5(2)
C4B C3B C7B 124.4(2)
N4B C4B C3B 113.1(2)
N4B C4B C8B 122.2(2)
C3B C4B C8B 124.7(2)
C10B C9B Co1B 117.4(2)
C11B C10B C9B 112.2(2)
N5B C11B C10B 177.2(4)
N6B C12B C13B 122.9(2)
C14B C13B C12B 119.9(2)
C13B C14B C15B 116.9(2)
C13B C14B C17B 121.2(2)
C15B C14B C17B 121.9(2)
C16B C15B C14B 120.4(2)
N6B C16B C15B 122.9(2)
O6B C17B O5B 126.5(2)
O6B C17B C14B 117.2(2)
O5B C17B C14B 116.3(2)
C1C N1C C7C 118.6(2)
N1C C1C C2C 108.4(2)
N1C C1C C6C 111.6(2)
C2C C1C C6C 111.3(2)
C1C C2C C3C 111.1(2)
C4C C3C C2C 111.3(3)
C3C C4C C5C 112.5(3)
C4C C5C C6C 111.0(3)
C1C C6C C5C 110.4(2)
N1C C7C C8C 109.0(2)
N1C C7C C12C 111.6(2)
C8C C7C C12C 110.9(2)
C9C C8C C7C 111.5(2)
C10C C9C C8C 110.8(2)
C9C C10C C11C 110.8(3)
C10C C11C C12C 112.2(2)
C7C C12C C11C 109.6(2)
C1D N1D C7D 118.8(2)
N1D C1D C2D 107.4(2)
N1D C1D C6D 112.8(2)
C2D C1D C6D 112.1(2)
C1D C2D C3D 112.0(2)
C4D C3D C2D 111.0(2)
C3D C4D C5D 111.2(2)
C4D C5D C6D 111.9(2)
C1D C6D C5D 109.6(2)
N1D C7D C12D 111.8(2)
N1D C7D C8D 107.6(2)
C12D C7D C8D 110.7(2)
C9D C8D C7D 112.2(2)
C8D C9D C10D 111.1(2)
C9D C10D C11D 109.7(2)
C12D C11D C10D 111.2(2)
C7D C12D C11D 110.5(2)

loop_
_geom_bond_atom_site_label_1
_geom_bond_atom_site_label_2
_geom_bond_distance
Co1A N2A 1.866(2)
Co1A N1A 1.879(2)
Co1A N4A 1.884(2)
Co1A N3A 1.889(2)
Co1A C9E 2.012(2)
Co1A C9A 2.012(2)
Co1A N6A 2.055(2)
O1A N1A 1.350(2)
O2A N2A 1.344(2)
O3A N3A 1.356(2)
O4A N4A 1.347(2)
O5A C17A 1.243(3)
O6A C17A 1.240(3)
N1A C1A 1.299(2)
N2A C2A 1.294(3)
N3A C3A 1.292(3)
N4A C4A 1.300(3)
N6A C12A 1.341(2)
N6A C16A 1.345(2)
C1A C2A 1.468(3)
C1A C5A 1.485(3)
C2A C6A 1.488(3)
C3A C4A 1.459(3)
C3A C7A 1.496(3)
C4A C8A 1.485(3)
C9A C10A 1.484(3)
C10A C11A 1.453(5)
C11A N5A 1.142(5)
C9E C10E 1.472(6)
C10E C11E 1.467(6)
C11E N5E 1.109(7)
C12A C13A 1.378(3)
C13A C14A 1.376(3)
C14A C15A 1.386(3)
C14A C17A 1.509(3)
C15A C16A 1.371(3)
Co1B N3B 1.874(2)
Co1B N4B 1.881(2)
Co1B N1B 1.884(2)
Co1B N2B 1.885(2)
Co1B C9B 2.001(2)
Co1B N6B 2.051(2)
O1B N1B 1.343(2)
O2B N2B 1.348(2)
O3B N3B 1.346(2)
O4B N4B 1.340(2)
O5B C17B 1.241(3)
O6B C17B 1.233(3)
N1B C1B 1.292(3)
N2B C2B 1.286(3)
N3B C3B 1.299(3)
N4B C4B 1.298(3)
N5B C11B 1.134(4)
N6B C12B 1.339(2)
N6B C16B 1.345(2)
C1B C2B 1.460(3)
C1B C5B 1.487(3)
C2B C6B 1.503(3)
C3B C4B 1.461(3)
C3B C7B 1.490(3)
C4B C8B 1.492(3)
C9B C10B 1.504(3)
C10B C11B 1.466(4)
C12B C13B 1.382(3)
C13B C14B 1.381(3)
C14B C15B 1.381(3)
C14B C17B 1.516(3)
C15B C16B 1.368(3)
N1C C1C 1.495(3)
N1C C7C 1.501(3)
C1C C2C 1.514(3)
C1C C6C 1.516(3)
C2C C3C 1.517(4)
C3C C4C 1.504(4)
C4C C5C 1.522(4)
C5C C6C 1.522(4)
C7C C8C 1.516(3)
C7C C12C 1.517(3)
C8C C9C 1.516(4)
C9C C10C 1.500(4)
C10C C11C 1.507(4)
C11C C12C 1.528(4)
N1D C1D 1.493(3)
N1D C7D 1.502(3)
C1D C2D 1.505(3)
C1D C6D 1.515(3)
C2D C3D 1.535(3)
C3D C4D 1.495(4)
C4D C5D 1.522(4)
C5D C6D 1.526(3)
C7D C12D 1.517(3)
C7D C8D 1.530(3)
C8D C9D 1.506(3)
C9D C10D 1.511(4)
C10D C11D 1.519(4)
C11D C12D 1.519(3)

loop_
_geom_torsion_atom_site_label_1
_geom_torsion_atom_site_label_2
_geom_torsion_atom_site_label_3
_geom_torsion_atom_site_label_4
_geom_torsion
N2A Co1A N1A C1A -3.79(15)
N4A Co1A N1A C1A -75.0(45)
N3A Co1A N1A C1A 175.58(15)
C9E Co1A N1A C1A -96.9(2)
C9A Co1A N1A C1A -96.9(2)
N6A Co1A N1A C1A 85.94(15)
N2A Co1A N1A O1A 175.62(15)
N4A Co1A N1A O1A 104.4(44)
N3A Co1A N1A O1A -5.0(2)
C9E Co1A N1A O1A 82.54(15)
C9A Co1A N1A O1A 82.54(15)
N6A Co1A N1A O1A -94.64(14)
N1A Co1A N2A C2A 5.95(15)
N4A Co1A N2A C2A -174.87(14)
N3A Co1A N2A C2A -123.4(52)
C9E Co1A N2A C2A 96.2(2)
C9A Co1A N2A C2A 96.2(2)
N6A Co1A N2A C2A -83.97(15)
N1A Co1A N2A O2A -178.84(15)
N4A Co1A N2A O2A 0.33(15)
N3A Co1A N2A O2A 51.8(53)
C9E Co1A N2A O2A -88.64(15)
C9A Co1A N2A O2A -88.64(15)
N6A Co1A N2A O2A 91.24(14)
N2A Co1A N3A C3A -47.8(53)
N1A Co1A N3A C3A -177.00(15)
N4A Co1A N3A C3A 3.82(15)
C9E Co1A N3A C3A 92.7(2)
C9A Co1A N3A C3A 92.7(2)
N6A Co1A N3A C3A -87.2(2)
N2A Co1A N3A O3A 128.8(52)
N1A Co1A N3A O3A -0.4(2)
N4A Co1A N3A O3A -179.6(2)
C9E Co1A N3A O3A -90.7(2)
C9A Co1A N3A O3A -90.7(2)
N6A Co1A N3A O3A 89.40(14)
N2A Co1A N4A C4A 176.8(2)
N1A Co1A N4A C4A -112.1(44)
N3A Co1A N4A C4A -2.6(2)
C9E Co1A N4A C4A -90.2(2)
C9A Co1A N4A C4A -90.2(2)
N6A Co1A N4A C4A 87.0(2)
N2A Co1A N4A O4A -1.70(15)
N1A Co1A N4A O4A 69.4(45)
N3A Co1A N4A O4A 178.94(15)
C9E Co1A N4A O4A 91.27(15)
C9A Co1A N4A O4A 91.27(15)
N6A Co1A N4A O4A -91.55(14)
N2A Co1A N6A C12A 132.3(2)
N1A Co1A N6A C12A 50.8(2)
N4A Co1A N6A C12A -129.5(2)
N3A Co1A N6A C12A -48.2(2)
C9E Co1A N6A C12A -50.1(17)
C9A Co1A N6A C12A -50.1(17)
N2A Co1A N6A C16A -47.07(15)
N1A Co1A N6A C16A -128.53(15)
N4A Co1A N6A C16A 51.19(15)
N3A Co1A N6A C16A 132.42(15)
C9E Co1A N6A C16A 130.6(16)
C9A Co1A N6A C16A 130.6(16)
O1A N1A C1A C2A -178.1(2)
Co1A N1A C1A C2A 1.3(2)
O1A N1A C1A C5A 0.0(3)
Co1A N1A C1A C5A 179.4(2)
O2A N2A C2A C1A 177.9(2)
Co1A N2A C2A C1A -6.7(2)
O2A N2A C2A C6A -1.7(3)
Co1A N2A C2A C6A 173.74(15)
N1A C1A C2A N2A 3.4(2)
C5A C1A C2A N2A -174.7(2)
N1A C1A C2A C6A -177.0(2)
C5A C1A C2A C6A 4.8(3)
O3A N3A C3A C4A 179.1(2)
Co1A N3A C3A C4A -4.3(2)
O3A N3A C3A C7A -1.8(3)
Co1A N3A C3A C7A 174.9(2)
O4A N4A C4A C3A 179.6(2)
Co1A N4A C4A C3A 1.0(2)
O4A N4A C4A C8A -2.1(3)
Co1A N4A C4A C8A 179.3(2)
N3A C3A C4A N4A 2.1(3)
C7A C3A C4A N4A -177.0(2)
N3A C3A C4A C8A -176.2(2)
C7A C3A C4A C8A 4.7(3)
N2A Co1A C9A C10A 26.8(2)
N1A Co1A C9A C10A 108.3(2)
N4A Co1A C9A C10A -71.4(2)
N3A Co1A C9A C10A -152.7(2)
C9E Co1A C9A C10A 0.0(964)
N6A Co1A C9A C10A -150.9(15)
Co1A C9A C10A C11A -81.7(3)
C9A C10A C11A N5A -158.9(110)
N2A Co1A C9E C10E -57.6(3)
N1A Co1A C9E C10E 23.8(3)
N4A Co1A C9E C10E -155.8(3)
N3A Co1A C9E C10E 122.9(3)
C9A Co1A C9E C10E 0.0(853)
N6A Co1A C9E C10E 124.7(16)
Co1A C9E C10E C11E 67.0(7)
C9E C10E C11E N5E 119.2(78)
C16A N6A C12A C13A -0.7(3)
Co1A N6A C12A C13A 179.9(2)
N6A C12A C13A C14A -0.5(3)
C12A C13A C14A C15A 1.4(3)
C12A C13A C14A C17A -177.6(2)
C13A C14A C15A C16A -1.0(3)
C17A C14A C15A C16A 178.0(2)
C12A N6A C16A C15A 1.1(3)
Co1A N6A C16A C15A -179.48(15)
C14A C15A C16A N6A -0.3(3)
C13A C14A C17A O6A 175.2(2)
C15A C14A C17A O6A -3.6(3)
C13A C14A C17A O5A -4.5(3)
C15A C14A C17A O5A 176.6(2)
N3B Co1B N1B C1B 173.0(2)
N4B Co1B N1B C1B 69.4(50)
N2B Co1B N1B C1B -5.9(2)
C9B Co1B N1B C1B -96.6(2)
N6B Co1B N1B C1B 83.1(2)
N3B Co1B N1B O1B -4.1(2)
N4B Co1B N1B O1B -107.7(49)
N2B Co1B N1B O1B 177.0(2)
C9B Co1B N1B O1B 86.3(2)
N6B Co1B N1B O1B -94.02(14)
N3B Co1B N2B C2B -58.3(35)
N4B Co1B N2B C2B -172.4(2)
N1B Co1B N2B C2B 6.7(2)
C9B Co1B N2B C2B 99.6(2)
N6B Co1B N2B C2B -83.5(2)
N3B Co1B N2B O2B 116.1(34)
N4B Co1B N2B O2B 2.0(2)
N1B Co1B N2B O2B -178.9(2)
C9B Co1B N2B O2B -86.0(2)
N6B Co1B N2B O2B 90.9(2)
N4B Co1B N3B C3B 6.2(2)
N1B Co1B N3B C3B -173.0(2)
N2B Co1B N3B C3B -108.2(34)
C9B Co1B N3B C3B 94.0(2)
N6B Co1B N3B C3B -82.9(2)
N4B Co1B N3B O3B -178.5(2)
N1B Co1B N3B O3B 2.3(2)
N2B Co1B N3B O3B 67.1(35)
C9B Co1B N3B O3B -90.7(2)
N6B Co1B N3B O3B 92.41(15)
N3B Co1B N4B C4B -5.9(2)
N1B Co1B N4B C4B 97.8(50)
N2B Co1B N4B C4B 172.9(2)
C9B Co1B N4B C4B -96.2(2)
N6B Co1B N4B C4B 84.1(2)
N3B Co1B N4B O4B 177.9(2)
N1B Co1B N4B O4B -78.4(50)
N2B Co1B N4B O4B -3.2(2)
C9B Co1B N4B O4B 87.6(2)
N6B Co1B N4B O4B -92.1(2)
N3B Co1B N6B C12B -49.5(2)
N4B Co1B N6B C12B -131.3(2)
N1B Co1B N6B C12B 48.9(2)
N2B Co1B N6B C12B 130.0(2)
C9B Co1B N6B C12B -136.3(14)
N3B Co1B N6B C16B 129.2(2)
N4B Co1B N6B C16B 47.3(2)
N1B Co1B N6B C16B -132.5(2)
N2B Co1B N6B C16B -51.4(2)
C9B Co1B N6B C16B 42.3(15)
O1B N1B C1B C2B -178.7(2)
Co1B N1B C1B C2B 4.1(2)
O1B N1B C1B C5B 1.1(3)
Co1B N1B C1B C5B -176.1(2)
O2B N2B C2B C1B 179.2(2)
Co1B N2B C2B C1B -6.3(2)
O2B N2B C2B C6B -2.2(3)
Co1B N2B C2B C6B 172.3(2)
N1B C1B C2B N2B 1.4(3)
C5B C1B C2B N2B -178.4(2)
N1B C1B C2B C6B -177.2(2)
C5B C1B C2B C6B 3.0(4)
O3B N3B C3B C4B 179.3(2)
Co1B N3B C3B C4B -5.2(2)
O3B N3B C3B C7B -2.1(3)
Co1B N3B C3B C7B 173.4(2)
O4B N4B C4B C3B -179.0(2)
Co1B N4B C4B C3B 4.7(3)
O4B N4B C4B C8B 2.4(3)
Co1B N4B C4B C8B -173.9(2)
N3B C3B C4B N4B 0.3(3)
C7B C3B C4B N4B -178.3(2)
N3B C3B C4B C8B 178.8(2)
C7B C3B C4B C8B 0.2(4)
N3B Co1B C9B C10B 70.0(2)
N4B Co1B C9B C10B 151.9(2)
N1B Co1B C9B C10B -28.3(2)
N2B Co1B C9B C10B -109.5(2)
N6B Co1B C9B C10B 156.9(14)
Co1B C9B C10B C11B 179.7(2)
C9B C10B C11B N5B -65.8(67)
C16B N6B C12B C13B -0.3(3)
Co1B N6B C12B C13B 178.5(2)
N6B C12B C13B C14B 1.0(3)
C12B C13B C14B C15B -0.5(3)
C12B C13B C14B C17B -180.0(2)
C13B C14B C15B C16B -0.6(3)
C17B C14B C15B C16B 178.9(2)
C12B N6B C16B C15B -0.9(3)
Co1B N6B C16B C15B -179.6(2)
C14B C15B C16B N6B 1.3(3)
C13B C14B C17B O6B 8.6(3)
C15B C14B C17B O6B -170.9(2)
C13B C14B C17B O5B -170.6(2)
C15B C14B C17B O5B 10.0(3)
C7C N1C C1C C2C 179.5(2)
C7C N1C C1C C6C 56.7(3)
N1C C1C C2C C3C 179.9(2)
C6C C1C C2C C3C -57.0(3)
C1C C2C C3C C4C 54.7(3)
C2C C3C C4C C5C -53.6(4)
C3C C4C C5C C6C 54.1(4)
N1C C1C C6C C5C 178.4(2)
C2C C1C C6C C5C 57.2(3)
C4C C5C C6C C1C -55.2(3)
C1C N1C C7C C8C -180.0(2)
C1C N1C C7C C12C 57.2(2)
N1C C7C C8C C9C -179.9(2)
C12C C7C C8C C9C -56.7(3)
C7C C8C C9C C10C 56.5(3)
C8C C9C C10C C11C -55.8(3)
C9C C10C C11C C12C 56.4(3)
N1C C7C C12C C11C 177.1(2)
C8C C7C C12C C11C 55.4(3)
C10C C11C C12C C7C -55.9(3)
C7D N1D C1D C2D 174.8(2)
C7D N1D C1D C6D -61.2(2)
N1D C1D C2D C3D 179.3(2)
C6D C1D C2D C3D 54.8(3)
C1D C2D C3D C4D -54.2(3)
C2D C3D C4D C5D 54.6(3)
C3D C4D C5D C6D -56.7(3)
N1D C1D C6D C5D -176.5(2)
C2D C1D C6D C5D -55.0(3)
C4D C5D C6D C1D 55.8(3)
C1D N1D C7D C12D -53.5(2)
C1D N1D C7D C8D -175.3(2)
N1D C7D C8D C9D 176.5(2)
C12D C7D C8D C9D 54.1(3)
C7D C8D C9D C10D -55.5(3)
C8D C9D C10D C11D 57.1(3)
C9D C10D C11D C12D -58.7(3)
N1D C7D C12D C11D -174.6(2)
C8D C7D C12D C11D -54.6(3)
C10D C11D C12D C7D 57.8(3)
